data_1570437
loop_
_publ_author_name
'Sacharczuk, Natalia'
'Olejniczak, Anna'
'Bujak, Maciej'
'Dziubek, Kamil Filip'
'Katrusiak, Andrzej'
'Podsiad&#x142;o, Marcin'

_publ_section_title
;
 Conformation-aggregation interplay in the simplest aliphatic ethers
 probed under high pressure.
;
_journal_issue 'Pt 1'
_journal_name_full IUCrJ
_journal_page_first 57
_journal_page_last 61
_journal_paper_doi 10.1107/S2052252523009995
_journal_volume 11
_journal_year 2024
_chemical_formula_moiety 'C2 H6 O'
_chemical_formula_sum 'C2 H6 O'
_chemical_formula_weight 46.07
_chemical_name_systematic 'dimethyl ether'
_space_group_crystal_system triclinic
_space_group_IT_number 2
_space_group_name_Hall '-P 1'
_space_group_name_H-M_alt 'P -1'
_atom_sites_solution_hydrogens geom
_atom_sites_solution_primary direct
_audit_creation_method
;
Olex2 1.5
(compiled 2022.04.07 svn.rca3783a0 for OlexSys, GUI svn.r6498)
;
_cell_angle_alpha 90.249(12)
_cell_angle_beta 93.92(2)
_cell_angle_gamma 90.14(3)
_cell_formula_units_Z 8
_cell_length_a 4.2888(17)
_cell_length_b 8.3045(18)
_cell_length_c 12.7912(13)
_cell_measurement_reflns_used 1388
_cell_measurement_temperature 295(2)
_cell_measurement_theta_max 25.6310
_cell_measurement_theta_min 4.9210
_cell_volume 454.5(2)
_computing_cell_refinement 'CrysAlisPro 1.171.42.49 (Rigaku OD, 2022)'
_computing_data_collection 'CrysAlisPro 1.171.42.49 (Rigaku OD, 2022)'
_computing_data_reduction 'CrysAlisPro 1.171.42.49 (Rigaku OD, 2022)'
_computing_molecular_graphics 'Olex2 1.5 (Dolomanov et al., 2009)'
_computing_publication_material 'Olex2 1.5 (Dolomanov et al., 2009)'
_computing_structure_refinement 'SHELXL 2018/3 (Sheldrick, 2015)'
_computing_structure_solution 'SHELXS  (Sheldrick, 2008)'
_diffrn_ambient_environment 'diamond-anvil cell'
_diffrn_ambient_pressure 5600000
_diffrn_ambient_temperature 295(2)
_diffrn_measured_fraction_theta_full 0.330
_diffrn_measured_fraction_theta_max 0.303
_diffrn_measurement_device_type 'KUMA KM4-CCD, Eos'
_diffrn_measurement_method '\f- and \w-scans'
_diffrn_radiation_type MoK\a
_diffrn_radiation_wavelength 0.71073
_diffrn_reflns_av_R_equivalents 0.0306
_diffrn_reflns_av_unetI/netI 0.0272
_diffrn_reflns_Laue_measured_fraction_full 0.330
_diffrn_reflns_Laue_measured_fraction_max 0.303
_diffrn_reflns_limit_h_max 2
_diffrn_reflns_limit_h_min -2
_diffrn_reflns_limit_k_max 9
_diffrn_reflns_limit_k_min -10
_diffrn_reflns_limit_l_max 15
_diffrn_reflns_limit_l_min -15
_diffrn_reflns_number 2631
_diffrn_reflns_point_group_measured_fraction_full 0.330
_diffrn_reflns_point_group_measured_fraction_max 0.303
_diffrn_reflns_theta_full 25.242
_diffrn_reflns_theta_max 26.255
_diffrn_reflns_theta_min 4.792
_exptl_absorpt_coefficient_mu 0.104
_exptl_absorpt_correction_T_max 1.00000
_exptl_absorpt_correction_T_min 0.78843
_exptl_absorpt_correction_type multi-scan
_exptl_absorpt_process_details
;
CrysAlisPro 1.171.42.49 (Rigaku Oxford Diffraction, 2022)
Empirical absorption correction using spherical harmonics,
implemented in SCALE3 ABSPACK scaling algorithm.
;
_exptl_crystal_colour colourless
_exptl_crystal_density_diffrn 1.346
_exptl_crystal_description disc
_exptl_crystal_F_000 208
_exptl_crystal_size_max 0.37
_exptl_crystal_size_mid 0.35
_exptl_crystal_size_min 0.21
_refine_diff_density_max 0.231
_refine_diff_density_min -0.193
_refine_diff_density_rms 0.057
_refine_ls_extinction_coef 0.12(5)
_refine_ls_extinction_expression Fc^*^=kFc[1+0.001xFc^2^\l^3^/sin(2\q)]^-1/4^
_refine_ls_extinction_method 'SHELXL-2018/3 (Sheldrick 2018)'
_refine_ls_goodness_of_fit_ref 1.135
_refine_ls_hydrogen_treatment constr
_refine_ls_matrix_type full
_refine_ls_number_parameters 58
_refine_ls_number_reflns 559
_refine_ls_number_restraints 0
_refine_ls_restrained_S_all 1.135
_refine_ls_R_factor_all 0.1296
_refine_ls_R_factor_gt 0.1173
_refine_ls_shift/su_max 0.000
_refine_ls_shift/su_mean 0.000
_refine_ls_structure_factor_coef Fsqd
_refine_ls_weighting_details 'w=1/[\s^2^(Fo^2^)+(0.0699P)^2^+2.7136P] where P=(Fo^2^+2Fc^2^)/3'
_refine_ls_weighting_scheme calc
_refine_ls_wR_factor_gt 0.2518
_refine_ls_wR_factor_ref 0.2604
_reflns_Friedel_coverage 0.000
_reflns_number_gt 486
_reflns_number_total 559
_reflns_threshold_expression 'I > 2\s(I)'
_cod_data_source_file lq5055.cif
_cod_data_source_block dimethyl_ether_phase_gamma_5_60GPa
_cod_depositor_comments 'Adding full bibliography for 1570433--1570452.cif.'
_cod_database_code 1570437
_shelx_shelxl_version_number 2018/3
_shelx_space_group_comment
;
The symmetry employed for this shelxl refinement is uniquely defined
by the following loop, which should always be used as a source of
symmetry information in preference to the above space-group names.
They are only intended as comments.
;
_exptl_absorpt_special_details
;
Data were collected at room temperature (295(2) K) and pressure of 5.60(2) GPa
(5600000 kPa).
;
_olex2_refinement_description
;
1. Fixed Uiso
 At 1.5 times of:
  All C(H,H,H) groups
2.a Idealised Me refined as rotating group:
 C1(H13,H11,H12), C2(H23,H21,H22), C3(H33,H31,H32), C4(H42,H43,H41), C5(H51,
 H52,H53), C6(H62,H63,H61), C7(H73,H71,H72), C8(H81,H82,H83)
;
_olex2_submission_special_instructions 'No special instructions were received'

loop_
_space_group_symop_operation_xyz
'x, y, z'
'-x, -y, -z'

loop_
_atom_site_label
_atom_site_type_symbol
_atom_site_fract_x
_atom_site_fract_y
_atom_site_fract_z
_atom_site_U_iso_or_equiv
_atom_site_adp_type
_atom_site_occupancy
_atom_site_site_symmetry_order
_atom_site_calc_flag
_atom_site_refinement_flags_posn
_atom_site_refinement_flags_adp
_atom_site_refinement_flags_occupancy
_atom_site_disorder_assembly
_atom_site_disorder_group
O1 O 0.242(3) 0.8248(9) -0.0022(4) 0.0355(18) Uiso 1 1 d . . . . .
C1 C -0.044(6) 0.7338(16) -0.0090(7) 0.044(3) Uiso 1 1 d . . . . .
H13 H -0.090194 0.698647 -0.079991 0.066 Uiso 1 1 calc R U . . .
H11 H -0.211365 0.800321 0.012419 0.066 Uiso 1 1 calc R U . . .
H12 H -0.022179 0.641798 0.036022 0.066 Uiso 1 1 calc R U . . .
C2 C 0.253(5) 0.9101(16) 0.0956(7) 0.035(2) Uiso 1 1 d . . . . .
H23 H 0.401532 0.996640 0.094303 0.053 Uiso 1 1 calc R U . . .
H21 H 0.315057 0.837755 0.151533 0.053 Uiso 1 1 calc R U . . .
H22 H 0.050127 0.952873 0.106470 0.053 Uiso 1 1 calc R U . . .
O2 O 0.839(4) 0.5131(9) 0.1969(4) 0.0355(19) Uiso 1 1 d . . . . .
C3 C 0.583(6) 0.4931(16) 0.1409(8) 0.044(3) Uiso 1 1 d . . . . .
H33 H 0.597037 0.397973 0.098645 0.066 Uiso 1 1 calc R U . . .
H31 H 0.545875 0.584812 0.096426 0.066 Uiso 1 1 calc R U . . .
H32 H 0.413976 0.481568 0.185831 0.066 Uiso 1 1 calc R U . . .
C4 C 0.826(5) 0.6641(14) 0.2545(7) 0.033(2) Uiso 1 1 d . . . . .
H42 H 0.736833 0.746038 0.208976 0.050 Uiso 1 1 calc R U . . .
H43 H 1.033412 0.695640 0.279589 0.050 Uiso 1 1 calc R U . . .
H41 H 0.699224 0.650412 0.312783 0.050 Uiso 1 1 calc R U . . .
O3 O 0.711(4) 0.0119(9) 0.2914(4) 0.039(2) Uiso 1 1 d . . . . .
C5 C 0.423(6) -0.0119(17) 0.3472(8) 0.048(3) Uiso 1 1 d . . . . .
H51 H 0.261497 0.056876 0.317384 0.072 Uiso 1 1 calc R U . . .
H52 H 0.464730 0.014100 0.419992 0.072 Uiso 1 1 calc R U . . .
H53 H 0.357516 -0.122233 0.340226 0.072 Uiso 1 1 calc R U . . .
C6 C 0.678(6) 0.1662(14) 0.2479(7) 0.038(2) Uiso 1 1 d . . . . .
H62 H 0.509187 0.165541 0.194479 0.057 Uiso 1 1 calc R U . . .
H63 H 0.867947 0.196660 0.217750 0.057 Uiso 1 1 calc R U . . .
H61 H 0.632919 0.242027 0.301708 0.057 Uiso 1 1 calc R U . . .
O4 O 0.274(4) 0.3116(10) 0.4989(4) 0.0381(19) Uiso 1 1 d . . . . .
C7 C -0.032(6) 0.2154(16) 0.5048(7) 0.038(3) Uiso 1 1 d . . . . .
H73 H -0.012530 0.143250 0.563344 0.058 Uiso 1 1 calc R U . . .
H71 H -0.072304 0.154542 0.441314 0.058 Uiso 1 1 calc R U . . .
H72 H -0.201529 0.288377 0.513443 0.058 Uiso 1 1 calc R U . . .
C8 C 0.222(6) 0.4120(15) 0.4061(6) 0.033(2) Uiso 1 1 d . . . . .
H81 H 0.111214 0.507395 0.423767 0.050 Uiso 1 1 calc R U . . .
H82 H 0.101913 0.353007 0.352648 0.050 Uiso 1 1 calc R U . . .
H83 H 0.420049 0.441628 0.380646 0.050 Uiso 1 1 calc R U . . .

loop_
_atom_type_symbol
_atom_type_description
_atom_type_scat_dispersion_real
_atom_type_scat_dispersion_imag
_atom_type_scat_source
C C 0.0033 0.0016 'International Tables Vol C Tables 4.2.6.8 and 6.1.1.4'
H H 0.0000 0.0000 'International Tables Vol C Tables 4.2.6.8 and 6.1.1.4'
O O 0.0106 0.0060 'International Tables Vol C Tables 4.2.6.8 and 6.1.1.4'

loop_
_geom_angle_atom_site_label_1
_geom_angle_atom_site_label_2
_geom_angle_atom_site_label_3
_geom_angle
_geom_angle_site_symmetry_1
_geom_angle_site_symmetry_3
_geom_angle_publ_flag
C2 O1 C1 106.6(11) . . ?
O1 C1 H13 109.5 . . ?
O1 C1 H11 109.5 . . ?
O1 C1 H12 109.5 . . ?
H13 C1 H11 109.5 . . ?
H13 C1 H12 109.5 . . ?
H11 C1 H12 109.5 . . ?
O1 C2 H23 109.5 . . ?
O1 C2 H21 109.5 . . ?
O1 C2 H22 109.5 . . ?
H23 C2 H21 109.5 . . ?
H23 C2 H22 109.5 . . ?
H21 C2 H22 109.5 . . ?
C3 O2 C4 109.2(16) . . ?
O2 C3 H33 109.5 . . ?
O2 C3 H31 109.5 . . ?
O2 C3 H32 109.5 . . ?
H33 C3 H31 109.5 . . ?
H33 C3 H32 109.5 . . ?
H31 C3 H32 109.5 . . ?
O2 C4 H42 109.5 . . ?
O2 C4 H43 109.5 . . ?
O2 C4 H41 109.5 . . ?
H42 C4 H43 109.5 . . ?
H42 C4 H41 109.5 . . ?
H43 C4 H41 109.5 . . ?
C6 O3 C5 104.3(15) . . ?
O3 C5 H51 109.5 . . ?
O3 C5 H52 109.5 . . ?
O3 C5 H53 109.5 . . ?
H51 C5 H52 109.5 . . ?
H51 C5 H53 109.5 . . ?
H52 C5 H53 109.5 . . ?
O3 C6 H62 109.5 . . ?
O3 C6 H63 109.5 . . ?
O3 C6 H61 109.5 . . ?
H62 C6 H63 109.5 . . ?
H62 C6 H61 109.5 . . ?
H63 C6 H61 109.5 . . ?
C8 O4 C7 104.7(11) . . ?
O4 C7 H73 109.5 . . ?
O4 C7 H71 109.5 . . ?
O4 C7 H72 109.5 . . ?
H73 C7 H71 109.5 . . ?
H73 C7 H72 109.5 . . ?
H71 C7 H72 109.5 . . ?
O4 C8 H81 109.5 . . ?
O4 C8 H82 109.5 . . ?
O4 C8 H83 109.5 . . ?
H81 C8 H82 109.5 . . ?
H81 C8 H83 109.5 . . ?
H82 C8 H83 109.5 . . ?

loop_
_geom_bond_atom_site_label_1
_geom_bond_atom_site_label_2
_geom_bond_distance
_geom_bond_site_symmetry_2
_geom_bond_publ_flag
O1 C1 1.44(2) . ?
O1 C2 1.433(11) . ?
C1 H13 0.9600 . ?
C1 H11 0.9600 . ?
C1 H12 0.9600 . ?
C2 H23 0.9600 . ?
C2 H21 0.9600 . ?
C2 H22 0.9600 . ?
O2 C3 1.28(3) . ?
O2 C4 1.455(13) . ?
C3 H33 0.9600 . ?
C3 H31 0.9600 . ?
C3 H32 0.9600 . ?
C4 H42 0.9600 . ?
C4 H43 0.9600 . ?
C4 H41 0.9600 . ?
O3 C5 1.48(3) . ?
O3 C6 1.403(15) . ?
C5 H51 0.9600 . ?
C5 H52 0.9600 . ?
C5 H53 0.9600 . ?
C6 H62 0.9600 . ?
C6 H63 0.9600 . ?
C6 H61 0.9600 . ?
O4 C7 1.543(19) . ?
O4 C8 1.459(13) . ?
C7 H73 0.9600 . ?
C7 H71 0.9600 . ?
C7 H72 0.9600 . ?
C8 H81 0.9600 . ?
C8 H82 0.9600 . ?
C8 H83 0.9600 . ?
